data_1516415
loop_
_publ_author_name
'Nockemann, Peter'
'Binnemans, Koen'
'Thijs, Ben'
'Parac-Vogt, Tatjana N'
'Merz, Klaus'
'Mudring, Anja-Verena'
'Menon, Preethy Chirukandath'
'Rajesh, Ravindran Nair'
'Cordoyiannis, George'
'Thoen, Jan'
'Leys, Jan'
'Glorieux, Christ'

_publ_section_title
;
 Temperature-driven mixing-demixing behavior of binary mixtures of the
 ionic liquid choline bis(trifluoromethylsulfonyl)imide and water.
;
_journal_issue 5
_journal_name_full 'The journal of physical chemistry. B'
_journal_page_first 1429
_journal_page_last 1437
_journal_paper_doi 10.1021/jp808993t
_journal_volume 113
_journal_year 2009
_chemical_formula_sum 'C7 H14 F6 N2 O5 S2'
_chemical_formula_weight 384.34
_chemical_name_systematic
;
 ?
;
_space_group_IT_number 33
_symmetry_cell_setting orthorhombic
_symmetry_space_group_name_Hall 'P 2c -2n'
_symmetry_space_group_name_H-M 'P n a 21'
_atom_sites_solution_hydrogens geom
_atom_sites_solution_primary direct
_atom_sites_solution_secondary difmap
_audit_creation_method SHELXL-97
_cell_angle_alpha 90.00
_cell_angle_beta 90.00
_cell_angle_gamma 90.00
_cell_formula_units_Z 4
_cell_length_a 9.657(5)
_cell_length_b 11.141(9)
_cell_length_c 14.651(12)
_cell_measurement_temperature 213(2)
_cell_volume 1576(2)
_computing_structure_refinement 'SHELXL-97 (Sheldrick, 1997)'
_diffrn_ambient_temperature 213(2)
_diffrn_measured_fraction_theta_full 0.831
_diffrn_measured_fraction_theta_max 0.831
_diffrn_radiation_monochromator graphite
_diffrn_radiation_source 'fine-focus sealed tube'
_diffrn_radiation_type MoK\a
_diffrn_radiation_wavelength 0.71073
_diffrn_reflns_av_R_equivalents 0.1280
_diffrn_reflns_av_sigmaI/netI 0.1574
_diffrn_reflns_limit_h_max 8
_diffrn_reflns_limit_h_min -8
_diffrn_reflns_limit_k_max 3
_diffrn_reflns_limit_k_min -13
_diffrn_reflns_limit_l_max 16
_diffrn_reflns_limit_l_min -17
_diffrn_reflns_number 3876
_diffrn_reflns_theta_full 25.00
_diffrn_reflns_theta_max 25.00
_diffrn_reflns_theta_min 2.30
_exptl_absorpt_coefficient_mu 0.422
_exptl_crystal_colour colorless
_exptl_crystal_density_diffrn 1.620
_exptl_crystal_density_method 'not measured'
_exptl_crystal_description block
_exptl_crystal_F_000 784
_exptl_crystal_size_max 0.3
_exptl_crystal_size_mid 0.3
_exptl_crystal_size_min 0.1
_refine_diff_density_max 0.475
_refine_diff_density_min -0.801
_refine_diff_density_rms 0.123
_refine_ls_abs_structure_details 'Flack H D (1983), Acta Cryst. A39, 876-881'
_refine_ls_abs_structure_Flack -0.1(4)
_refine_ls_extinction_coef 0.065(8)
_refine_ls_extinction_expression Fc^*^=kFc[1+0.001xFc^2^\l^3^/sin(2\q)]^-1/4^
_refine_ls_extinction_method SHELXL
_refine_ls_goodness_of_fit_ref 1.011
_refine_ls_hydrogen_treatment mixed
_refine_ls_matrix_type full
_refine_ls_number_parameters 200
_refine_ls_number_reflns 2138
_refine_ls_number_restraints 1
_refine_ls_restrained_S_all 1.011
_refine_ls_R_factor_all 0.1943
_refine_ls_R_factor_gt 0.0906
_refine_ls_shift/su_max 0.002
_refine_ls_shift/su_mean 0.000
_refine_ls_structure_factor_coef Fsqd
_refine_ls_weighting_details 'calc w=1/[\s^2^(Fo^2^)+(0.1456P)^2^+0.0000P] where P=(Fo^2^+2Fc^2^)/3'
_refine_ls_weighting_scheme calc
_refine_ls_wR_factor_gt 0.2137
_refine_ls_wR_factor_ref 0.2869
_reflns_number_gt 918
_reflns_number_total 2138
_reflns_threshold_expression >2sigma(I)
_cod_data_source_file jp808993t_si_001.cif
_cod_data_source_block cholinetf2n
_cod_original_sg_symbol_H-M Pna21
_cod_original_formula_sum 'C3.50 H7 F3 N O2.50 S'
_cod_database_code 1516415

loop_
_symmetry_equiv_pos_as_xyz
'x, y, z'
'-x, -y, z+1/2'
'-x+1/2, y+1/2, z+1/2'
'x+1/2, -y+1/2, z'

loop_
_atom_site_label
_atom_site_type_symbol
_atom_site_fract_x
_atom_site_fract_y
_atom_site_fract_z
_atom_site_U_iso_or_equiv
_atom_site_adp_type
_atom_site_occupancy
_atom_site_symmetry_multiplicity
_atom_site_calc_flag
_atom_site_refinement_flags
N10 N 1.0973(13) 2.0137(11) 1.4679(9) 0.049(3) Uani 1 1 d .
S10 S 1.1825(5) 1.9991(4) 1.3758(3) 0.0612(14) Uani 1 1 d .
O11 O 1.3239(14) 1.9791(10) 1.3968(9) 0.080(4) Uani 1 1 d .
O12 O 1.1174(12) 1.9254(11) 1.3081(8) 0.074(3) Uani 1 1 d .
C11 C 1.170(3) 2.151(2) 1.3267(16) 0.091(7) Uani 1 1 d .
F11 F 1.0503(18) 2.1864(12) 1.3104(11) 0.134(6) Uani 1 1 d .
F12 F 1.2492(16) 2.1560(12) 1.2535(9) 0.110(5) Uani 1 1 d .
F13 F 1.2296(16) 2.2293(9) 1.3862(9) 0.123(5) Uani 1 1 d .
S20 S 0.9414(5) 1.9921(4) 1.4828(3) 0.0604(13) Uani 1 1 d .
O21 O 0.8993(15) 2.0535(10) 1.5654(8) 0.083(4) Uani 1 1 d .
O22 O 0.8555(14) 2.0037(11) 1.4075(8) 0.076(4) Uani 1 1 d .
C21 C 0.931(2) 1.8323(18) 1.5161(18) 0.084(7) Uani 1 1 d .
F21 F 1.0014(15) 1.8074(11) 1.5877(10) 0.115(5) Uani 1 1 d .
F22 F 0.8007(15) 1.8057(11) 1.5323(9) 0.115(5) Uani 1 1 d .
F23 F 0.9713(16) 1.7636(9) 1.4490(9) 0.126(6) Uani 1 1 d .
N1 N 1.1722(13) 1.5775(10) 1.1923(9) 0.052(4) Uani 1 1 d .
O1 O 0.8700(16) 1.5928(12) 1.1377(11) 0.106(5) Uani 1 1 d .
H1 H 0.7961 1.5632 1.1195 0.160 Uiso 1 1 calc .
C3 C 1.091(2) 1.609(2) 1.2751(12) 0.103(8) Uani 1 1 d .
H3A H 1.1352 1.5755 1.3286 0.155 Uiso 1 1 calc R
H3B H 0.9978 1.5777 1.2695 0.155 Uiso 1 1 calc R
H3C H 1.0869 1.6961 1.2811 0.155 Uiso 1 1 calc R
C4 C 1.3170(19) 1.628(2) 1.1972(15) 0.090(7) Uani 1 1 d .
H4A H 1.3629 1.5971 1.2513 0.135 Uiso 1 1 calc R
H4B H 1.3128 1.7145 1.2000 0.135 Uiso 1 1 calc R
H4C H 1.3684 1.6034 1.1433 0.135 Uiso 1 1 calc R
C1 C 0.969(3) 1.574(2) 1.075(2) 0.115(8) Uani 1 1 d .
H1A H 0.9412 1.6103 1.0173 0.138 Uiso 1 1 calc R
H1B H 0.9805 1.4876 1.0658 0.138 Uiso 1 1 calc R
C5 C 1.188(3) 1.4438(17) 1.187(2) 0.129(11) Uani 1 1 d .
H5A H 1.2295 1.4141 1.2424 0.193 Uiso 1 1 calc R
H5B H 1.2464 1.4235 1.1351 0.193 Uiso 1 1 calc R
H5C H 1.0973 1.4073 1.1785 0.193 Uiso 1 1 calc R
C2 C 1.107(2) 1.6284(16) 1.1064(12) 0.075(6) Uani 1 1 d .
H2A H 1.1734 1.6192 1.0564 0.090 Uiso 1 1 calc R
H2B H 1.0928 1.7146 1.1156 0.090 Uiso 1 1 calc R

loop_
_atom_site_aniso_label
_atom_site_aniso_U_11
_atom_site_aniso_U_22
_atom_site_aniso_U_33
_atom_site_aniso_U_23
_atom_site_aniso_U_13
_atom_site_aniso_U_12
N10 0.027(10) 0.068(8) 0.052(8) -0.002(7) 0.011(7) 0.013(6)
S10 0.068(4) 0.054(2) 0.062(2) 0.005(3) 0.003(2) -0.001(2)
O11 0.040(10) 0.090(9) 0.109(11) 0.010(7) 0.022(8) 0.004(6)
O12 0.070(10) 0.081(8) 0.072(7) -0.022(7) -0.018(7) -0.002(7)
C11 0.12(3) 0.071(14) 0.081(15) 0.002(12) -0.005(15) -0.005(14)
F11 0.125(15) 0.101(10) 0.175(14) 0.068(10) -0.004(11) 0.038(9)
F12 0.150(13) 0.092(8) 0.089(9) 0.027(6) 0.038(9) -0.025(8)
F13 0.188(14) 0.059(6) 0.120(10) 0.002(8) 0.028(10) -0.040(7)
S20 0.054(4) 0.059(2) 0.068(3) -0.004(3) 0.005(3) 0.002(2)
O21 0.109(12) 0.079(8) 0.063(7) -0.030(6) 0.047(8) -0.003(7)
O22 0.035(10) 0.099(9) 0.094(10) -0.010(8) -0.009(7) 0.010(6)
C21 0.08(2) 0.064(12) 0.108(19) 0.012(12) 0.043(15) -0.029(11)
F21 0.123(12) 0.092(9) 0.128(11) 0.039(8) -0.009(9) -0.011(7)
F22 0.101(11) 0.091(9) 0.153(13) -0.003(8) 0.026(9) -0.035(7)
F23 0.193(17) 0.052(6) 0.131(12) -0.023(6) 0.070(10) -0.016(7)
N1 0.041(10) 0.051(8) 0.063(9) -0.005(6) 0.000(7) -0.004(6)
O1 0.064(10) 0.118(11) 0.137(13) -0.054(10) 0.009(11) -0.009(8)
C3 0.068(17) 0.16(2) 0.081(16) -0.009(15) 0.019(13) 0.014(15)
C4 0.068(16) 0.112(16) 0.090(15) 0.038(12) -0.015(12) -0.006(12)
C1 0.05(2) 0.15(2) 0.15(2) -0.013(19) -0.006(16) 0.015(14)
C5 0.12(2) 0.035(9) 0.23(3) -0.009(14) 0.02(2) 0.004(10)
C2 0.083(19) 0.073(12) 0.069(12) 0.019(9) 0.007(11) 0.021(10)

loop_
_atom_type_symbol
_atom_type_description
_atom_type_scat_dispersion_real
_atom_type_scat_dispersion_imag
_atom_type_scat_source
C C 0.0033 0.0016 'International Tables Vol C Tables 4.2.6.8 and 6.1.1.4'
H H 0.0000 0.0000 'International Tables Vol C Tables 4.2.6.8 and 6.1.1.4'
F F 0.0171 0.0103 'International Tables Vol C Tables 4.2.6.8 and 6.1.1.4'
N N 0.0061 0.0033 'International Tables Vol C Tables 4.2.6.8 and 6.1.1.4'
O O 0.0106 0.0060 'International Tables Vol C Tables 4.2.6.8 and 6.1.1.4'
S S 0.1246 0.1234 'International Tables Vol C Tables 4.2.6.8 and 6.1.1.4'

loop_
_geom_angle_atom_site_label_1
_geom_angle_atom_site_label_2
_geom_angle_atom_site_label_3
_geom_angle
S20 N10 S10 127.6(10)
O11 S10 O12 118.9(8)
O11 S10 N10 109.3(8)
O12 S10 N10 114.8(8)
O11 S10 C11 106.9(11)
O12 S10 C11 103.1(10)
N10 S10 C11 101.9(10)
F11 C11 F12 112(2)
F11 C11 F13 108(2)
F12 C11 F13 104(2)
F11 C11 S10 115.3(19)
F12 C11 S10 108.9(17)
F13 C11 S10 108.2(15)
O22 S20 O21 116.9(8)
O22 S20 N10 117.2(9)
O21 S20 N10 108.7(8)
O22 S20 C21 105.4(11)
O21 S20 C21 102.6(10)
N10 S20 C21 104.0(9)
F21 C21 F23 109(2)
F21 C21 F22 108.2(19)
F23 C21 F22 107(2)
F21 C21 S20 113.3(17)
F23 C21 S20 110.4(14)
F22 C21 S20 108.5(16)
C3 N1 C5 109.6(17)
C3 N1 C4 111.2(16)
C5 N1 C4 106.1(13)
C3 N1 C2 111.6(14)
C5 N1 C2 111.5(15)
C4 N1 C2 106.7(14)
C1 O1 H1 109.5
N1 C3 H3A 109.5
N1 C3 H3B 109.5
H3A C3 H3B 109.5
N1 C3 H3C 109.5
H3A C3 H3C 109.5
H3B C3 H3C 109.5
N1 C4 H4A 109.5
N1 C4 H4B 109.5
H4A C4 H4B 109.5
N1 C4 H4C 109.5
H4A C4 H4C 109.5
H4B C4 H4C 109.5
O1 C1 C2 111(2)
O1 C1 H1A 109.4
C2 C1 H1A 109.4
O1 C1 H1B 109.4
C2 C1 H1B 109.4
H1A C1 H1B 108.0
N1 C5 H5A 109.5
N1 C5 H5B 109.5
H5A C5 H5B 109.5
N1 C5 H5C 109.5
H5A C5 H5C 109.5
H5B C5 H5C 109.5
N1 C2 C1 117.4(16)
N1 C2 H2A 108.0
C1 C2 H2A 108.0
N1 C2 H2B 108.0
C1 C2 H2B 108.0
H2A C2 H2B 107.2

loop_
_geom_bond_atom_site_label_1
_geom_bond_atom_site_label_2
_geom_bond_distance
N10 S20 1.540(13)
N10 S10 1.589(13)
S10 O11 1.417(14)
S10 O12 1.433(12)
S10 C11 1.84(2)
C11 F11 1.25(3)
C11 F12 1.32(3)
C11 F13 1.36(2)
S20 O22 1.387(13)
S20 O21 1.448(11)
S20 C21 1.849(19)
C21 F21 1.28(2)
C21 F23 1.31(2)
C21 F22 1.31(2)
N1 C3 1.49(2)
N1 C5 1.50(2)
N1 C4 1.51(2)
N1 C2 1.52(2)
O1 C1 1.34(3)
O1 H1 0.8300
C3 H3A 0.9700
C3 H3B 0.9700
C3 H3C 0.9700
C4 H4A 0.9700
C4 H4B 0.9700
C4 H4C 0.9700
C1 C2 1.53(3)
C1 H1A 0.9800
C1 H1B 0.9800
C5 H5A 0.9700
C5 H5B 0.9700
C5 H5C 0.9700
C2 H2A 0.9800
C2 H2B 0.9800
